data_9002951
loop_
_publ_author_name
'Thompson, R. M.'
'Downs, R. T.'

_publ_section_title
;Model pyroxenes I: Ideal pyroxene topologies Pyroxene #32a based on stacking
 sequence ABABABCABCAC Note: Atoms Mg, Si, and O are assigned to atomic
 positions just for convenience.
;
_journal_name_full 'American Mineralogist'
_journal_page_first 653
_journal_page_last 666
_journal_paper_doi 10.2138/am-2003-0419
_journal_volume 88
_journal_year 2003
_chemical_formula_structural Mg2(Si2O6)
_chemical_formula_sum 'Mg O3 Si'
_chemical_name_mineral Pyroxene-ideal
_space_group_IT_number 7
_symmetry_space_group_name_Hall 'P -2yc'
_symmetry_space_group_name_H-M 'P 1 c 1'
_cell_angle_alpha 90
_cell_angle_beta 90.
_cell_angle_gamma 90
_cell_length_a 19.5959179423
_cell_length_b 6
_cell_length_c 3.46410161514
_cell_formula_units_Z 24
_cell_volume 407.294
_exptl_crystal_density_diffrn 9.823
_cod_original_formula_sum 'Si Mg O3'
_cod_database_code 9002951
_cod_struct_determination_method theoretical

loop_
_symmetry_equiv_pos_as_xyz
x,y,z
x,-y,1/2+z

loop_
_atom_site_label
_atom_site_fract_x
_atom_site_fract_y
_atom_site_fract_z
SiA 0.02083 0.58333 0.83333
SiB 0.06250 0.91667 0.50000
Mg1a 0.12500 0.58333 0.16667
Mg2a 0.12500 0.25000 0.16667
SiC 0.18750 0.91667 0.83333
SiD 0.22917 0.58333 0.50000
Mg1b 0.29167 0.91667 0.16667
Mg2b 0.29167 0.25000 0.16667
SiE 0.35417 0.58333 0.83333
SiF 0.39583 0.91667 0.50000
Mg1c 0.45833 0.41667 0.00000
Mg2c 0.45833 0.25000 0.50000
SiG 0.52083 0.08333 0.00000
SiH 0.56250 0.58333 0.16667
Mg1d 0.62500 0.08333 0.66667
Mg2d 0.62500 0.25000 0.16667
SiJ 0.68750 0.41667 0.66667
SiK 0.72917 0.08333 0.33333
Mg1e 0.79167 0.58333 0.83333
Mg2e 0.79167 0.25000 0.83333
SiL 0.85417 0.91667 0.16667
SiM 0.89583 0.58333 0.50000
Mg1f 0.95833 0.91667 0.83333
Mg2f 0.95833 0.25000 0.83333
O1A 0.08333 0.58333 0.83333
O2A 0.00000 0.75000 0.00000
O3A 0.00000 0.41667 0.00000
O1B 0.00000 0.08333 0.00000
O2B 0.08333 0.25000 0.83333
O3B 0.08333 0.08333 0.33333
O1C 0.25000 0.08333 0.33333
O2C 0.16667 0.25000 0.50000
O3C 0.16667 0.08333 0.00000
O1D 0.16667 0.41667 0.00000
O2D 0.25000 0.25000 0.83333
O3D 0.25000 0.41667 0.33333
O1E 0.41667 0.41667 0.33333
O2E 0.33333 0.25000 0.50000
O3E 0.33333 0.58333 0.50000
O1F 0.33333 0.08333 0.00000
O2F 0.41667 0.25000 0.83333
O3F 0.41667 0.08333 0.33333
O1G 0.58333 0.08333 0.00000
O2G 0.50000 0.25000 0.16667
O3G 0.50000 0.08333 0.66667
O1H 0.50000 0.58333 0.16667
O2H 0.58333 0.75000 0.00000
O3H 0.58333 0.41667 0.00000
O1J 0.75000 0.41667 0.66667
O2J 0.66667 0.25000 0.83333
O3J 0.66667 0.58333 0.83333
O1K 0.66667 0.08333 0.33333
O2K 0.75000 0.25000 0.16667
O3K 0.75000 0.08333 0.66667
O1L 0.91667 0.08333 0.66667
O2L 0.83333 0.25000 0.50000
O3L 0.83333 0.08333 0.00000
O1M 0.83333 0.41667 0.00000
O2M 0.91667 0.25000 0.16667
O3M 0.91667 0.58333 0.16667

_database_code_amcsd 0003040
